data_7151678
loop_
_publ_author_name
'Wang, De-Wei'
'Syu, Siang-en'
'Hung, Yi-Ting'
'Chen, Pei-yi'
'Lee, Chia-Jui'
'Chen, Ko-Wei'
'Chen, Yu-Jhang'
'Lin, Wenwei'

_publ_section_title
;
 Organocatalytic tandem three-component reaction of aldehyde, alkyl
 vinyl ketone, and amide: one-pot syntheses of highly functional
 alkenes.
;
_journal_issue 2
_journal_name_full 'Organic &amp; biomolecular chemistry'
_journal_page_first 363
_journal_page_last 366
_journal_paper_doi 10.1039/C0OB00644K
_journal_volume 9
_journal_year 2011
_chemical_formula_moiety 'C21 H20 N2 O3'
_chemical_formula_sum 'C21 H20 N2 O3'
_chemical_formula_weight 348.39
_chemical_name_systematic
;
?
;
_space_group_IT_number 14
_symmetry_cell_setting monoclinic
_symmetry_space_group_name_Hall '-P 2yn'
_symmetry_space_group_name_H-M 'P 1 21/n 1'
_atom_sites_solution_hydrogens geom
_atom_sites_solution_primary direct
_atom_sites_solution_secondary difmap
_audit_creation_method SHELXL-97
_cell_angle_alpha 90.00
_cell_angle_beta 100.088(2)
_cell_angle_gamma 90.00
_cell_formula_units_Z 4
_cell_length_a 9.8444(4)
_cell_length_b 10.7537(4)
_cell_length_c 17.1394(8)
_cell_measurement_reflns_used 5003
_cell_measurement_temperature 293(2)
_cell_measurement_theta_max 25.35
_cell_measurement_theta_min 2.037
_cell_volume 1786.39(13)
_computing_cell_refinement 'HKL Scalepack (Otwinowski & Minor 1997)'
_computing_data_collection 'Collect (Nonius BV, 1997-2000)'
_computing_data_reduction 'HKL Denzo and Scalepack'
_computing_molecular_graphics 'Ortep-3 for Windows (Farrugia, 1997)'
_computing_publication_material 'WinGX publication routines (Farrugia, 1999)'
_computing_structure_refinement 'SHELXL-97 (Sheldrick, 1997)'
_computing_structure_solution 'SHELXS-86 (Sheldrick, 1986)'
_diffrn_ambient_temperature 293(2)
_diffrn_detector_area_resol_mean 9
_diffrn_measured_fraction_theta_full 0.983
_diffrn_measured_fraction_theta_max 0.983
_diffrn_measurement_device_type KappaCCD
_diffrn_measurement_method 'CCD rotation images, thick slices'
_diffrn_radiation_monochromator graphite
_diffrn_radiation_source 'fine-focus sealed tube'
_diffrn_radiation_type MoK\a
_diffrn_radiation_wavelength 0.71073
_diffrn_reflns_av_R_equivalents 0.0863
_diffrn_reflns_av_sigmaI/netI 0.1032
_diffrn_reflns_limit_h_max 11
_diffrn_reflns_limit_h_min -11
_diffrn_reflns_limit_k_max 12
_diffrn_reflns_limit_k_min -11
_diffrn_reflns_limit_l_max 20
_diffrn_reflns_limit_l_min -20
_diffrn_reflns_number 9433
_diffrn_reflns_theta_full 25.36
_diffrn_reflns_theta_max 25.36
_diffrn_reflns_theta_min 2.23
_exptl_absorpt_coefficient_mu 0.087
_exptl_absorpt_correction_T_max 1.049
_exptl_absorpt_correction_T_min 0.9303
_exptl_absorpt_correction_type multi-scan
_exptl_absorpt_process_details
;
?
;
_exptl_crystal_colour colorless
_exptl_crystal_density_diffrn 1.295
_exptl_crystal_density_method 'not measured'
_exptl_crystal_description prism
_exptl_crystal_F_000 736
_exptl_crystal_size_max 0.34
_exptl_crystal_size_mid 0.25
_exptl_crystal_size_min 0.04
_refine_diff_density_max 0.347
_refine_diff_density_min -0.442
_refine_diff_density_rms 0.137
_refine_ls_extinction_method none
_refine_ls_goodness_of_fit_ref 0.990
_refine_ls_hydrogen_treatment fixed
_refine_ls_matrix_type full
_refine_ls_number_parameters 235
_refine_ls_number_reflns 3213
_refine_ls_number_restraints 0
_refine_ls_restrained_S_all 0.990
_refine_ls_R_factor_all 0.1560
_refine_ls_R_factor_gt 0.0611
_refine_ls_shift/su_max 0.000
_refine_ls_shift/su_mean 0.000
_refine_ls_structure_factor_coef Fsqd
_refine_ls_weighting_details 'calc w=1/[\s^2^(Fo^2^)+(0.1349P)^2^+0.0000P] where P=(Fo^2^+2Fc^2^)/3'
_refine_ls_weighting_scheme calc
_refine_ls_wR_factor_gt 0.1618
_refine_ls_wR_factor_ref 0.2440
_reflns_number_gt 1647
_reflns_number_total 3213
_reflns_threshold_expression >2sigma(I)
_cod_data_source_file C0OB00644K.TXT
_cod_data_source_block 10802
_cod_original_sg_symbol_H-M 'P 21/n'
_cod_database_code 7151678

loop_
_symmetry_equiv_pos_as_xyz
'x, y, z'
'-x+1/2, y+1/2, -z+1/2'
'-x, -y, -z'
'x-1/2, -y-1/2, z-1/2'

loop_
_atom_site_label
_atom_site_type_symbol
_atom_site_fract_x
_atom_site_fract_y
_atom_site_fract_z
_atom_site_U_iso_or_equiv
_atom_site_adp_type
_atom_site_occupancy
_atom_site_symmetry_multiplicity
_atom_site_calc_flag
_atom_site_refinement_flags
_atom_site_disorder_assembly
_atom_site_disorder_group
O1 O 0.9640(3) 0.0967(3) 0.83213(18) 0.0688(10) Uani 1 1 d . . .
O2 O 0.3726(3) -0.0817(3) 0.70827(19) 0.0753(11) Uani 1 1 d . . .
O3 O 0.7838(3) -0.2031(2) 0.67232(16) 0.0518(8) Uani 1 1 d . . .
N1 N 0.8307(3) 0.0636(3) 0.70998(17) 0.0404(8) Uani 1 1 d . . .
N2 N 0.8449(3) 0.0542(3) 0.62863(18) 0.0424(9) Uani 1 1 d . . .
C1 C 0.9547(4) 0.0862(4) 0.7613(3) 0.0521(12) Uani 1 1 d . . .
C2 C 1.0634(4) 0.0889(5) 0.7098(3) 0.0631(14) Uani 1 1 d . . .
H2A H 1.1451 0.0436 0.7342 0.076 Uiso 1 1 calc R . .
H2B H 1.0891 0.1737 0.6997 0.076 Uiso 1 1 calc R . .
C3 C 0.9945(4) 0.0262(4) 0.6346(3) 0.0576(12) Uani 1 1 d . . .
H3A H 1.0292 0.0592 0.5892 0.069 Uiso 1 1 calc R . .
H3B H 1.0106 -0.0628 0.6374 0.069 Uiso 1 1 calc R . .
C4 C 0.7997(4) 0.1653(4) 0.5844(2) 0.0399(10) Uani 1 1 d . . .
C5 C 0.7655(4) 0.2748(4) 0.6180(2) 0.0459(10) Uani 1 1 d . . .
H5 H 0.7718 0.2809 0.6726 0.055 Uiso 1 1 calc R . .
C6 C 0.7215(4) 0.3761(4) 0.5698(3) 0.0581(12) Uani 1 1 d . . .
H6 H 0.6974 0.4497 0.5924 0.070 Uiso 1 1 calc R . .
C7 C 0.7134(5) 0.3685(5) 0.4889(3) 0.0625(13) Uani 1 1 d . . .
H7 H 0.6855 0.4372 0.4572 0.075 Uiso 1 1 calc R . .
C8 C 0.7467(4) 0.2592(5) 0.4553(3) 0.0609(13) Uani 1 1 d . . .
H8 H 0.7406 0.2538 0.4007 0.073 Uiso 1 1 calc R . .
C9 C 0.7890(4) 0.1575(4) 0.5023(2) 0.0508(11) Uani 1 1 d . . .
H9 H 0.8105 0.0835 0.4792 0.061 Uiso 1 1 calc R . .
C10 C 0.7073(4) 0.0447(3) 0.7354(2) 0.0384(10) Uani 1 1 d . . .
H10 H 0.7011 0.0762 0.7852 0.046 Uiso 1 1 calc R . .
C11 C 0.5938(4) -0.0142(4) 0.6968(2) 0.0374(10) Uani 1 1 d . . .
C12 C 0.4715(4) -0.0177(4) 0.7353(2) 0.0472(11) Uani 1 1 d . . .
C13 C 0.4653(5) 0.0611(5) 0.8080(2) 0.0628(13) Uani 1 1 d . . .
H13A H 0.3791 0.0471 0.8255 0.094 Uiso 1 1 calc R . .
H13B H 0.4730 0.1474 0.7950 0.094 Uiso 1 1 calc R . .
H13C H 0.5400 0.0387 0.8496 0.094 Uiso 1 1 calc R . .
C14 C 0.5855(4) -0.0817(4) 0.6196(2) 0.0433(10) Uani 1 1 d . . .
H14A H 0.5809 -0.0204 0.5776 0.052 Uiso 1 1 calc R . .
H14B H 0.4999 -0.1285 0.6099 0.052 Uiso 1 1 calc R . .
C15 C 0.7021(4) -0.1694(4) 0.6137(2) 0.0405(10) Uani 1 1 d . . .
C16 C 0.7150(4) -0.2172(4) 0.5336(2) 0.0423(10) Uani 1 1 d . . .
C17 C 0.8418(4) -0.2628(4) 0.5198(2) 0.0494(11) Uani 1 1 d . . .
H17 H 0.9179 -0.2614 0.5604 0.059 Uiso 1 1 calc R . .
C18 C 0.8551(5) -0.3092(4) 0.4475(3) 0.0581(13) Uani 1 1 d . . .
H18 H 0.9400 -0.3392 0.4392 0.070 Uiso 1 1 calc R . .
C19 C 0.7425(5) -0.3116(4) 0.3864(3) 0.0606(13) Uani 1 1 d . . .
H19 H 0.7516 -0.3430 0.3370 0.073 Uiso 1 1 calc R . .
C20 C 0.6181(5) -0.2678(4) 0.3991(3) 0.0594(12) Uani 1 1 d . . .
H20 H 0.5422 -0.2702 0.3584 0.071 Uiso 1 1 calc R . .
C21 C 0.6042(4) -0.2197(4) 0.4721(2) 0.0514(11) Uani 1 1 d . . .
H21 H 0.5193 -0.1888 0.4797 0.062 Uiso 1 1 calc R . .

loop_
_atom_site_aniso_label
_atom_site_aniso_U_11
_atom_site_aniso_U_22
_atom_site_aniso_U_33
_atom_site_aniso_U_23
_atom_site_aniso_U_13
_atom_site_aniso_U_12
O1 0.056(2) 0.091(3) 0.052(2) 0.0057(18) -0.0116(14) -0.0083(18)
O2 0.053(2) 0.094(3) 0.084(2) -0.036(2) 0.0253(17) -0.0310(19)
O3 0.0577(18) 0.0443(18) 0.0526(18) 0.0076(14) 0.0078(14) 0.0079(14)
N1 0.0304(18) 0.049(2) 0.0407(18) 0.0042(16) 0.0041(14) -0.0041(16)
N2 0.0352(19) 0.046(2) 0.047(2) 0.0030(17) 0.0102(15) 0.0021(16)
C1 0.036(2) 0.053(3) 0.063(3) 0.011(2) -0.004(2) -0.006(2)
C2 0.036(2) 0.075(4) 0.076(3) 0.013(3) 0.003(2) -0.003(2)
C3 0.041(3) 0.058(3) 0.078(3) 0.003(3) 0.023(2) 0.005(2)
C4 0.034(2) 0.046(3) 0.040(2) -0.002(2) 0.0071(17) -0.0052(19)
C5 0.051(2) 0.046(3) 0.039(2) -0.005(2) 0.0042(18) -0.003(2)
C6 0.063(3) 0.047(3) 0.059(3) -0.001(2) -0.006(2) 0.000(2)
C7 0.070(3) 0.060(3) 0.049(3) 0.016(3) -0.014(2) -0.013(3)
C8 0.065(3) 0.077(4) 0.039(2) 0.010(3) 0.004(2) -0.018(3)
C9 0.048(3) 0.060(3) 0.049(3) -0.009(2) 0.018(2) -0.010(2)
C10 0.040(2) 0.036(2) 0.040(2) 0.0005(18) 0.0096(17) 0.0009(19)
C11 0.031(2) 0.041(2) 0.039(2) -0.0016(18) 0.0043(16) -0.0001(18)
C12 0.039(3) 0.050(3) 0.053(3) -0.006(2) 0.0101(19) -0.001(2)
C13 0.053(3) 0.079(4) 0.060(3) -0.020(3) 0.022(2) -0.014(3)
C14 0.035(2) 0.049(3) 0.045(2) -0.008(2) 0.0075(17) -0.004(2)
C15 0.039(2) 0.032(2) 0.051(3) 0.002(2) 0.0111(19) -0.0048(19)
C16 0.045(2) 0.040(2) 0.045(2) 0.002(2) 0.0156(19) -0.001(2)
C17 0.047(3) 0.043(3) 0.059(3) 0.001(2) 0.015(2) 0.000(2)
C18 0.052(3) 0.057(3) 0.072(3) -0.007(3) 0.030(2) 0.001(2)
C19 0.073(3) 0.057(3) 0.057(3) -0.011(2) 0.026(2) -0.010(3)
C20 0.056(3) 0.069(3) 0.053(3) -0.009(2) 0.008(2) -0.002(3)
C21 0.047(3) 0.055(3) 0.054(3) -0.008(2) 0.014(2) 0.006(2)

loop_
_atom_type_symbol
_atom_type_description
_atom_type_scat_dispersion_real
_atom_type_scat_dispersion_imag
_atom_type_scat_source
C C 0.0033 0.0016 'International Tables Vol C Tables 4.2.6.8 and 6.1.1.4'
H H 0.0000 0.0000 'International Tables Vol C Tables 4.2.6.8 and 6.1.1.4'
N N 0.0061 0.0033 'International Tables Vol C Tables 4.2.6.8 and 6.1.1.4'
O O 0.0106 0.0060 'International Tables Vol C Tables 4.2.6.8 and 6.1.1.4'

loop_
_geom_angle_atom_site_label_1
_geom_angle_atom_site_label_2
_geom_angle_atom_site_label_3
_geom_angle
_geom_angle_site_symmetry_1
_geom_angle_site_symmetry_3
_geom_angle_publ_flag
C10 N1 C1 123.3(3) . . ?
C10 N1 N2 122.8(3) . . ?
C1 N1 N2 113.8(3) . . ?
N1 N2 C4 112.4(3) . . ?
N1 N2 C3 102.3(3) . . ?
C4 N2 C3 114.4(3) . . ?
O1 C1 N1 123.7(4) . . ?
O1 C1 C2 130.8(4) . . ?
N1 C1 C2 105.5(4) . . ?
C1 C2 C3 103.5(3) . . ?
C1 C2 H2A 111.1 . . ?
C3 C2 H2A 111.1 . . ?
C1 C2 H2B 111.1 . . ?
C3 C2 H2B 111.1 . . ?
H2A C2 H2B 109.0 . . ?
N2 C3 C2 105.0(3) . . ?
N2 C3 H3A 110.7 . . ?
C2 C3 H3A 110.7 . . ?
N2 C3 H3B 110.7 . . ?
C2 C3 H3B 110.7 . . ?
H3A C3 H3B 108.8 . . ?
C5 C4 C9 119.5(4) . . ?
C5 C4 N2 124.3(3) . . ?
C9 C4 N2 116.2(4) . . ?
C4 C5 C6 119.7(4) . . ?
C4 C5 H5 120.2 . . ?
C6 C5 H5 120.2 . . ?
C7 C6 C5 120.6(4) . . ?
C7 C6 H6 119.7 . . ?
C5 C6 H6 119.7 . . ?
C8 C7 C6 119.8(4) . . ?
C8 C7 H7 120.1 . . ?
C6 C7 H7 120.1 . . ?
C7 C8 C9 120.3(4) . . ?
C7 C8 H8 119.9 . . ?
C9 C8 H8 119.9 . . ?
C8 C9 C4 120.2(4) . . ?
C8 C9 H9 119.9 . . ?
C4 C9 H9 119.9 . . ?
C11 C10 N1 127.8(4) . . ?
C11 C10 H10 116.1 . . ?
N1 C10 H10 116.1 . . ?
C10 C11 C12 117.5(4) . . ?
C10 C11 C14 124.9(3) . . ?
C12 C11 C14 117.5(3) . . ?
O2 C12 C11 120.5(4) . . ?
O2 C12 C13 118.9(4) . . ?
C11 C12 C13 120.5(4) . . ?
C12 C13 H13A 109.5 . . ?
C12 C13 H13B 109.5 . . ?
H13A C13 H13B 109.5 . . ?
C12 C13 H13C 109.5 . . ?
H13A C13 H13C 109.5 . . ?
H13B C13 H13C 109.5 . . ?
C11 C14 C15 116.0(3) . . ?
C11 C14 H14A 108.3 . . ?
C15 C14 H14A 108.3 . . ?
C11 C14 H14B 108.3 . . ?
C15 C14 H14B 108.3 . . ?
H14A C14 H14B 107.4 . . ?
O3 C15 C16 120.2(4) . . ?
O3 C15 C14 122.0(3) . . ?
C16 C15 C14 117.8(3) . . ?
C21 C16 C17 118.3(4) . . ?
C21 C16 C15 121.8(4) . . ?
C17 C16 C15 119.9(4) . . ?
C18 C17 C16 120.9(4) . . ?
C18 C17 H17 119.6 . . ?
C16 C17 H17 119.6 . . ?
C17 C18 C19 120.1(4) . . ?
C17 C18 H18 119.9 . . ?
C19 C18 H18 119.9 . . ?
C20 C19 C18 119.6(4) . . ?
C20 C19 H19 120.2 . . ?
C18 C19 H19 120.2 . . ?
C19 C20 C21 120.5(4) . . ?
C19 C20 H20 119.7 . . ?
C21 C20 H20 119.7 . . ?
C16 C21 C20 120.5(4) . . ?
C16 C21 H21 119.7 . . ?
C20 C21 H21 119.7 . . ?

loop_
_geom_bond_atom_site_label_1
_geom_bond_atom_site_label_2
_geom_bond_distance
_geom_bond_site_symmetry_2
_geom_bond_publ_flag
O1 C1 1.206(5) . ?
O2 C12 1.216(5) . ?
O3 C15 1.226(4) . ?
N1 C10 1.376(5) . ?
N1 C1 1.396(5) . ?
N1 N2 1.429(4) . ?
N2 C4 1.443(5) . ?
N2 C3 1.489(5) . ?
C1 C2 1.502(6) . ?
C2 C3 1.507(6) . ?
C2 H2A 0.9700 . ?
C2 H2B 0.9700 . ?
C3 H3A 0.9700 . ?
C3 H3B 0.9700 . ?
C4 C5 1.378(5) . ?
C4 C9 1.395(5) . ?
C5 C6 1.389(6) . ?
C5 H5 0.9300 . ?
C6 C7 1.377(6) . ?
C6 H6 0.9300 . ?
C7 C8 1.373(6) . ?
C7 H7 0.9300 . ?
C8 C9 1.378(6) . ?
C8 H8 0.9300 . ?
C9 H9 0.9300 . ?
C10 C11 1.353(5) . ?
C10 H10 0.9300 . ?
C11 C12 1.471(5) . ?
C11 C14 1.499(5) . ?
C12 C13 1.518(5) . ?
C13 H13A 0.9600 . ?
C13 H13B 0.9600 . ?
C13 H13C 0.9600 . ?
C14 C15 1.503(5) . ?
C14 H14A 0.9700 . ?
C14 H14B 0.9700 . ?
C15 C16 1.493(5) . ?
C16 C21 1.378(5) . ?
C16 C17 1.398(5) . ?
C17 C18 1.363(5) . ?
C17 H17 0.9300 . ?
C18 C19 1.385(6) . ?
C18 H18 0.9300 . ?
C19 C20 1.365(6) . ?
C19 H19 0.9300 . ?
C20 C21 1.382(5) . ?
C20 H20 0.9300 . ?
C21 H21 0.9300 . ?

loop_
_cod_related_entry_id
_cod_related_entry_database
_cod_related_entry_code
1 ChemSpider 30653463
